data_4126087
loop_
_publ_author_name
'Tom\'as-Mendivil, Eder'
'Hansmann, Max M.'
'Weinstein, Cory M.'
'Jazzar, Rodolphe'
'Melaimi, Mohand'
'Bertrand, Guy'

_publ_section_title
;
 Bicyclic (Alkyl)(amino)carbenes (BICAACs): Stable Carbenes more
 Ambiphilic than CAACs.
;
_journal_name_full 'Journal of the American Chemical Society'
_journal_paper_doi 10.1021/jacs.7b04640
_journal_year 2017
_chemical_formula_moiety 'Br2 Cu, 2(C22 H33 Cu0.5 N)'
_chemical_formula_sum 'C44 H66 Br2 Cu2 N2'
_chemical_formula_weight 909.88
_space_group_crystal_system triclinic
_space_group_IT_number 2
_space_group_name_Hall '-P 1'
_space_group_name_H-M_alt 'P -1'
_symmetry_space_group_name_Hall '-P 1'
_symmetry_space_group_name_H-M 'P -1'
_atom_sites_solution_hydrogens geom
_atom_sites_solution_primary direct
_audit_creation_date 2017-04-11
_audit_creation_method
;
Olex2 1.2
(compiled 2017.03.28 svn.r3405 for OlexSys, GUI svn.r5335)
;
_cell_angle_alpha 102.972(5)
_cell_angle_beta 92.218(5)
_cell_angle_gamma 112.649(5)
_cell_formula_units_Z 2
_cell_length_a 10.4452(15)
_cell_length_b 11.9506(19)
_cell_length_c 18.948(3)
_cell_measurement_reflns_used 9991
_cell_measurement_temperature 100.0
_cell_measurement_theta_max 25.33
_cell_measurement_theta_min 2.22
_cell_volume 2106.4(6)
_computing_cell_refinement 'SAINT v8.34A (Bruker, 2013)'
_computing_data_collection 'APEX2 v2013.6-2 (Bruker, 2013)'
_computing_data_reduction 'SAINT v8.34A (Bruker, 2013)'
_computing_molecular_graphics 'Olex2 (Dolomanov et al., 2009)'
_computing_publication_material 'Olex2 (Dolomanov et al., 2009)'
_computing_structure_refinement 'XL (Sheldrick, 2008)'
_computing_structure_solution 'XT (Sheldrick, 2008)'
_diffrn_ambient_temperature 100.0
_diffrn_detector 'Bruker APEX CCD'
_diffrn_detector_area_resol_mean 8.0
_diffrn_detector_type 'CCD Area Detector'
_diffrn_measured_fraction_theta_full 0.999
_diffrn_measured_fraction_theta_max 0.993
_diffrn_measurement_device 'Kappa Four-Circle Diffractometer'
_diffrn_measurement_device_type 'Bruker X8 APEX'
_diffrn_measurement_method '\w and \f scans'
_diffrn_radiation_monochromator graphite
_diffrn_radiation_probe x-ray
_diffrn_radiation_type MoK\a
_diffrn_radiation_wavelength 0.71073
_diffrn_radiation_xray_symbol K-L~3~
_diffrn_reflns_av_R_equivalents 0.0731
_diffrn_reflns_av_unetI/netI 0.0583
_diffrn_reflns_Laue_measured_fraction_full 0.999
_diffrn_reflns_Laue_measured_fraction_max 0.993
_diffrn_reflns_limit_h_max 12
_diffrn_reflns_limit_h_min -9
_diffrn_reflns_limit_k_max 14
_diffrn_reflns_limit_k_min -14
_diffrn_reflns_limit_l_max 22
_diffrn_reflns_limit_l_min -22
_diffrn_reflns_number 47761
_diffrn_reflns_point_group_measured_fraction_full 0.999
_diffrn_reflns_point_group_measured_fraction_max 0.993
_diffrn_reflns_theta_full 25.242
_diffrn_reflns_theta_max 25.437
_diffrn_reflns_theta_min 1.912
_diffrn_source 'sealed tube'
_diffrn_source_type fine-focus
_diffrn_standards_number 0
_exptl_absorpt_coefficient_mu 2.938
_exptl_absorpt_correction_T_max 0.7452
_exptl_absorpt_correction_T_min 0.6378
_exptl_absorpt_correction_type multi-scan
_exptl_absorpt_process_details
'SADABS-2014/5 (Bruker,2014/5) was used for absorption correction. wR2(int) was 0.0715 before and 0.0486 after correction. The Ratio of minimum to maximum transmission is 0.8559. The \l/2 correction factor is 0.00150.'
_exptl_crystal_colour 'clear light colourless'
_exptl_crystal_colour_lustre clear
_exptl_crystal_colour_modifier light
_exptl_crystal_colour_primary colourless
_exptl_crystal_density_diffrn 1.435
_exptl_crystal_description block
_exptl_crystal_F_000 944
_exptl_crystal_recrystallization_method DCM/Et2O
_exptl_crystal_size_max 0.3
_exptl_crystal_size_mid 0.2
_exptl_crystal_size_min 0.1
_refine_diff_density_max 1.517
_refine_diff_density_min -1.075
_refine_diff_density_rms 0.107
_refine_ls_extinction_method none
_refine_ls_goodness_of_fit_ref 1.034
_refine_ls_hydrogen_treatment constr
_refine_ls_matrix_type full
_refine_ls_number_parameters 468
_refine_ls_number_reflns 7741
_refine_ls_number_restraints 0
_refine_ls_restrained_S_all 1.034
_refine_ls_R_factor_all 0.0631
_refine_ls_R_factor_gt 0.0443
_refine_ls_shift/su_max 0.001
_refine_ls_shift/su_mean 0.000
_refine_ls_structure_factor_coef Fsqd
_refine_ls_weighting_details 'w=1/[\s^2^(Fo^2^)+(0.0610P)^2^+3.2595P] where P=(Fo^2^+2Fc^2^)/3'
_refine_ls_weighting_scheme calc
_refine_ls_wR_factor_gt 0.1193
_refine_ls_wR_factor_ref 0.1243
_reflns_Friedel_coverage 0.000
_reflns_number_gt 5778
_reflns_number_total 7741
_reflns_threshold_expression 'I > 2\s(I)'
_cod_data_source_file ja7b04640_si_002.cif
_cod_data_source_block 6a
_cod_depositor_comments
;
The following automatic conversions were performed:

'_diffrn_radiation_probe' value 'X-ray' changed to 'x-ray' according
to
/home/data/users/saulius/crontab/automatic-downloads/rss-feeds/ACS/lib/dictionaries/cif_core.dic
dictionary named 'cif_core.dic' version 2.4.2 from 2011-04-26.

Automatic conversion script
Id: cif_fix_values 4973 2017-02-22 13:04:09Z antanas 
;
_cod_database_code 4126087
_shelx_shelxl_version_number 2014/7
_shelx_space_group_comment
;
The symmetry employed for this shelxl refinement is uniquely defined
by the following loop, which should always be used as a source of
symmetry information in preference to the above space-group names.
They are only intended as comments.
;
_olex2_refinement_description
;
1. Fixed Uiso
 At 1.2 times of:
  All C(H) groups, All C(H,H) groups
 At 1.5 times of:
  All C(H,H,H) groups
2.a Ternary CH refined with riding coordinates:
 C19(H19), C3A(H3A), C19A(H19A), C16A(H16A), C16(H16), C3(H3)
2.b Secondary CH2 refined with riding coordinates:
 C6A(H6AA,H6AB), C4A(H4AA,H4AB), C4(H4A,H4B), C7A(H7AA,H7AB), C6(H6A,H6B),
 C7(H7A,H7B)
2.c Aromatic/amide H refined with riding coordinates:
 C14(H14), C14A(H14A), C12(H12), C12A(H12A), C13(H13), C13A(H13A)
2.d Idealised Me refined as rotating group:
 C8(H8A,H8B,H8C), C21(H21A,H21B,H21C), C22(H22A,H22B,H22C), C20A(H20D,H20E,
 H20F), C22A(H22D,H22E,H22F), C8A(H8AA,H8AB,H8AC), C17(H17A,H17B,H17C),
 C20(H20A,H20B,H20C), C17A(H17D,H17E,H17F), C21A(H21D,H21E,H21F), C18(H18A,H18B,
 H18C), C18A(H18D,H18E,H18F), C9A(H9AA,H9AB,H9AC), C9(H9A,H9B,H9C)
;
_olex2_exptl_crystal_mounting_method fomblin
_olex2_submission_special_instructions 'No special instructions were received'

loop_
_space_group_symop_operation_xyz
'x, y, z'
'-x, -y, -z'

loop_
_atom_site_label
_atom_site_type_symbol
_atom_site_fract_x
_atom_site_fract_y
_atom_site_fract_z
_atom_site_U_iso_or_equiv
_atom_site_adp_type
_atom_site_occupancy
_atom_site_site_symmetry_order
_atom_site_calc_flag
_atom_site_refinement_flags_posn
_atom_site_refinement_flags_adp
_atom_site_refinement_flags_occupancy
Br2 Br 0.64672(5) 1.06812(5) 0.77688(3) 0.02753(14) Uani 1 1 d . . .
Br1 Br 0.22472(5) 0.75276(5) 0.70571(3) 0.03021(15) Uani 1 1 d . . .
Cu1 Cu 0.0000 0.0000 0.5000 0.01298(18) Uani 1 2 d S T P
Cu1A Cu 0.5000 0.5000 1.0000 0.0187(2) Uani 1 2 d S T P
Cu2 Cu 0.43540(6) 0.91112(5) 0.74045(3) 0.02255(16) Uani 1 1 d . . .
N1 N 0.1599(3) 0.2637(3) 0.55076(18) 0.0111(7) Uani 1 1 d . . .
N1A N 0.6425(3) 0.7086(3) 0.94015(18) 0.0094(7) Uani 1 1 d . . .
C10 C 0.2709(4) 0.2411(4) 0.5129(2) 0.0118(9) Uani 1 1 d . . .
C1A C 0.5225(4) 0.6191(4) 0.9415(2) 0.0127(9) Uani 1 1 d . . .
C11A C 0.8116(4) 0.8003(4) 1.0531(2) 0.0146(9) Uani 1 1 d . . .
C19 C 0.3684(4) 0.2102(4) 0.6305(2) 0.0174(10) Uani 1 1 d . . .
H19 H 0.2972 0.2411 0.6503 0.021 Uiso 1 1 calc R . .
C10A C 0.7701(4) 0.7218(4) 0.9829(2) 0.0113(9) Uani 1 1 d . . .
C6A C 0.5901(5) 0.7144(4) 0.8147(2) 0.0203(10) Uani 1 1 d . . .
H6AA H 0.5773 0.7655 0.7828 0.024 Uiso 1 1 calc R . .
H6AB H 0.6577 0.6798 0.7954 0.024 Uiso 1 1 calc R . .
C11 C 0.3730(4) 0.2202(4) 0.5524(2) 0.0165(10) Uani 1 1 d . . .
C1 C 0.0396(4) 0.1714(4) 0.5484(2) 0.0123(9) Uani 1 1 d . . .
C2A C 0.4050(4) 0.6202(4) 0.8923(2) 0.0151(10) Uani 1 1 d . . .
C4A C 0.5429(4) 0.8548(4) 0.9182(3) 0.0174(10) Uani 1 1 d . . .
H4AA H 0.5772 0.9100 0.9685 0.021 Uiso 1 1 calc R . .
H4AB H 0.5350 0.9066 0.8856 0.021 Uiso 1 1 calc R . .
C14 C 0.3815(5) 0.2208(4) 0.4052(3) 0.0210(10) Uani 1 1 d . . .
H14 H 0.3845 0.2195 0.3550 0.025 Uiso 1 1 calc R . .
C14A C 0.9703(4) 0.6714(4) 0.9923(3) 0.0197(10) Uani 1 1 d . . .
H14A H 1.0239 0.6264 0.9724 0.024 Uiso 1 1 calc R . .
C12 C 0.4793(5) 0.2004(4) 0.5149(3) 0.0197(10) Uani 1 1 d . . .
H12 H 0.5489 0.1847 0.5396 0.024 Uiso 1 1 calc R . .
C5A C 0.6482(4) 0.7976(4) 0.8933(2) 0.0149(9) Uani 1 1 d . . .
C15 C 0.2718(5) 0.2405(4) 0.4392(2) 0.0166(10) Uani 1 1 d . . .
C4 C 0.1487(5) 0.3941(4) 0.6684(2) 0.0197(10) Uani 1 1 d . . .
H4A H 0.2211 0.3781 0.6947 0.024 Uiso 1 1 calc R . .
H4B H 0.1516 0.4766 0.6949 0.024 Uiso 1 1 calc R . .
C3A C 0.3977(5) 0.7509(4) 0.9167(3) 0.0193(10) Uani 1 1 d . . .
H3A H 0.3314 0.7550 0.8788 0.023 Uiso 1 1 calc R . .
C19A C 0.7243(5) 0.8675(4) 1.0904(2) 0.0197(10) Uani 1 1 d . . .
H19A H 0.6464 0.8543 1.0529 0.024 Uiso 1 1 calc R . .
C8 C 0.3260(5) 0.4921(4) 0.5889(3) 0.0217(11) Uani 1 1 d . . .
H8A H 0.3951 0.4740 0.6154 0.032 Uiso 1 1 calc GR . .
H8B H 0.3331 0.5765 0.6126 0.032 Uiso 1 1 calc GR . .
H8C H 0.3441 0.4876 0.5382 0.032 Uiso 1 1 calc GR . .
C12A C 0.9345(4) 0.8139(4) 1.0920(3) 0.0182(10) Uani 1 1 d . . .
H12A H 0.9650 0.8674 1.1402 0.022 Uiso 1 1 calc R . .
C15A C 0.8472(4) 0.6555(4) 0.9499(2) 0.0145(9) Uani 1 1 d . . .
C16A C 0.8033(5) 0.5655(4) 0.8744(2) 0.0212(11) Uani 1 1 d . . .
H16A H 0.7163 0.5682 0.8525 0.025 Uiso 1 1 calc R . .
C2 C -0.0623(4) 0.2180(4) 0.5877(2) 0.0166(10) Uani 1 1 d . . .
C16 C 0.1595(5) 0.2574(4) 0.3943(2) 0.0206(10) Uani 1 1 d . . .
H16 H 0.0874 0.2640 0.4263 0.025 Uiso 1 1 calc R . .
C7A C 0.4494(5) 0.6065(4) 0.8138(2) 0.0204(10) Uani 1 1 d . . .
H7AA H 0.4577 0.5252 0.7972 0.024 Uiso 1 1 calc R . .
H7AB H 0.3768 0.6076 0.7791 0.024 Uiso 1 1 calc R . .
C6 C 0.0646(5) 0.4213(4) 0.5524(3) 0.0239(11) Uani 1 1 d . . .
H6A H 0.0840 0.4288 0.5026 0.029 Uiso 1 1 calc R . .
H6B H 0.0636 0.5015 0.5804 0.029 Uiso 1 1 calc R . .
C5 C 0.1804(4) 0.3967(4) 0.5899(3) 0.0180(10) Uani 1 1 d . . .
C13 C 0.4835(5) 0.2036(4) 0.4428(3) 0.0218(11) Uani 1 1 d . . .
H13 H 0.5583 0.1937 0.4190 0.026 Uiso 1 1 calc R . .
C21 C 0.5086(5) 0.2923(5) 0.6801(3) 0.0292(12) Uani 1 1 d . . .
H21A H 0.5784 0.2587 0.6657 0.044 Uiso 1 1 calc GR . .
H21B H 0.4961 0.2922 0.7311 0.044 Uiso 1 1 calc GR . .
H21C H 0.5407 0.3784 0.6751 0.044 Uiso 1 1 calc GR . .
C22 C -0.2036(4) 0.1100(4) 0.5834(3) 0.0233(11) Uani 1 1 d . . .
H22A H -0.2468 0.0725 0.5322 0.035 Uiso 1 1 calc GR . .
H22B H -0.2649 0.1418 0.6114 0.035 Uiso 1 1 calc GR . .
H22C H -0.1899 0.0463 0.6037 0.035 Uiso 1 1 calc GR . .
C3 C 0.0034(5) 0.2908(5) 0.6670(3) 0.0274(12) Uani 1 1 d . . .
H3 H -0.0573 0.3342 0.6871 0.033 Uiso 1 1 calc R . .
C13A C 1.0135(4) 0.7495(4) 1.0606(3) 0.0210(11) Uani 1 1 d . . .
H13A H 1.0981 0.7603 1.0874 0.025 Uiso 1 1 calc R . .
C20A C 0.6578(5) 0.8079(5) 1.1510(3) 0.0262(11) Uani 1 1 d . . .
H20D H 0.6060 0.7172 1.1308 0.039 Uiso 1 1 calc GR . .
H20E H 0.5934 0.8448 1.1707 0.039 Uiso 1 1 calc GR . .
H20F H 0.7314 0.8236 1.1902 0.039 Uiso 1 1 calc GR . .
C22A C 0.2663(5) 0.5123(4) 0.8912(3) 0.0258(11) Uani 1 1 d . . .
H22D H 0.2741 0.4324 0.8717 0.039 Uiso 1 1 calc GR . .
H22E H 0.1926 0.5175 0.8602 0.039 Uiso 1 1 calc GR . .
H22F H 0.2427 0.5175 0.9411 0.039 Uiso 1 1 calc GR . .
C7 C -0.0795(5) 0.3136(4) 0.5478(3) 0.0270(12) Uani 1 1 d . . .
H7A H -0.1193 0.2706 0.4959 0.032 Uiso 1 1 calc R . .
H7B H -0.1446 0.3479 0.5711 0.032 Uiso 1 1 calc R . .
C8A C 0.7949(5) 0.8974(4) 0.8986(3) 0.0231(11) Uani 1 1 d . . .
H8AA H 0.8273 0.9481 0.9492 0.035 Uiso 1 1 calc GR . .
H8AB H 0.7935 0.9514 0.8668 0.035 Uiso 1 1 calc GR . .
H8AC H 0.8584 0.8569 0.8830 0.035 Uiso 1 1 calc GR . .
C17 C 0.0865(5) 0.1430(5) 0.3284(3) 0.0295(12) Uani 1 1 d . . .
H17A H 0.1546 0.1360 0.2955 0.044 Uiso 1 1 calc GR . .
H17B H 0.0107 0.1534 0.3022 0.044 Uiso 1 1 calc GR . .
H17C H 0.0476 0.0667 0.3456 0.044 Uiso 1 1 calc GR . .
C20 C 0.3192(6) 0.0735(5) 0.6333(3) 0.0293(12) Uani 1 1 d . . .
H20A H 0.2271 0.0241 0.6037 0.044 Uiso 1 1 calc GR . .
H20B H 0.3123 0.0686 0.6840 0.044 Uiso 1 1 calc GR . .
H20C H 0.3865 0.0400 0.6139 0.044 Uiso 1 1 calc GR . .
C17A C 0.7679(6) 0.4304(5) 0.8784(3) 0.0323(13) Uani 1 1 d . . .
H17D H 0.8517 0.4246 0.8993 0.048 Uiso 1 1 calc GR . .
H17E H 0.7355 0.3738 0.8290 0.048 Uiso 1 1 calc GR . .
H17F H 0.6940 0.4063 0.9092 0.048 Uiso 1 1 calc GR . .
C21A C 0.8080(5) 1.0096(4) 1.1199(3) 0.0314(12) Uani 1 1 d . . .
H21D H 0.8816 1.0259 1.1593 0.047 Uiso 1 1 calc GR . .
H21E H 0.7452 1.0489 1.1390 0.047 Uiso 1 1 calc GR . .
H21F H 0.8508 1.0448 1.0804 0.047 Uiso 1 1 calc GR . .
C18 C 0.2193(6) 0.3777(5) 0.3685(3) 0.0317(13) Uani 1 1 d . . .
H18A H 0.2636 0.4501 0.4110 0.048 Uiso 1 1 calc GR . .
H18B H 0.1435 0.3872 0.3418 0.048 Uiso 1 1 calc GR . .
H18C H 0.2891 0.3727 0.3363 0.048 Uiso 1 1 calc GR . .
C18A C 0.9149(6) 0.6033(6) 0.8234(3) 0.0378(14) Uani 1 1 d . . .
H18D H 0.9324 0.6879 0.8190 0.057 Uiso 1 1 calc GR . .
H18E H 0.8812 0.5438 0.7750 0.057 Uiso 1 1 calc GR . .
H18F H 1.0019 0.6022 0.8438 0.057 Uiso 1 1 calc GR . .
C9A C 0.3449(5) 0.7728(5) 0.9883(3) 0.0361(13) Uani 1 1 d . . .
H9AA H 0.2537 0.7046 0.9865 0.054 Uiso 1 1 calc GR . .
H9AB H 0.3350 0.8529 0.9984 0.054 Uiso 1 1 calc GR . .
H9AC H 0.4115 0.7752 1.0272 0.054 Uiso 1 1 calc GR . .
C9 C 0.0082(6) 0.2113(6) 0.7148(3) 0.0412(14) Uani 1 1 d . . .
H9A H 0.0654 0.1656 0.6964 0.062 Uiso 1 1 calc GR . .
H9B H -0.0871 0.1513 0.7156 0.062 Uiso 1 1 calc GR . .
H9C H 0.0494 0.2639 0.7645 0.062 Uiso 1 1 calc GR . .

loop_
_atom_site_aniso_label
_atom_site_aniso_U_11
_atom_site_aniso_U_22
_atom_site_aniso_U_33
_atom_site_aniso_U_23
_atom_site_aniso_U_13
_atom_site_aniso_U_12
Br2 0.0298(3) 0.0289(3) 0.0299(3) 0.0156(2) 0.0055(2) 0.0138(2)
Br1 0.0340(3) 0.0190(3) 0.0381(3) 0.0031(2) 0.0077(2) 0.0134(2)
Cu1 0.0147(4) 0.0108(4) 0.0146(4) 0.0045(3) 0.0032(3) 0.0057(3)
Cu1A 0.0168(4) 0.0175(4) 0.0237(5) 0.0092(4) 0.0017(3) 0.0067(3)
Cu2 0.0313(3) 0.0217(3) 0.0213(3) 0.0088(3) 0.0070(3) 0.0158(3)
N1 0.0144(18) 0.0108(18) 0.0098(19) 0.0040(15) 0.0014(14) 0.0061(16)
N1A 0.0099(17) 0.0105(18) 0.0098(19) 0.0037(15) 0.0012(14) 0.0058(15)
C10 0.013(2) 0.009(2) 0.015(2) 0.0043(18) 0.0056(18) 0.0044(18)
C1A 0.014(2) 0.012(2) 0.012(2) -0.0013(18) -0.0005(17) 0.0079(19)
C11A 0.014(2) 0.013(2) 0.020(3) 0.010(2) 0.0034(19) 0.0056(18)
C19 0.018(2) 0.023(3) 0.015(2) 0.008(2) 0.0027(19) 0.011(2)
C10A 0.011(2) 0.010(2) 0.012(2) 0.0047(18) -0.0018(17) 0.0043(17)
C6A 0.033(3) 0.026(3) 0.015(3) 0.012(2) 0.006(2) 0.021(2)
C11 0.016(2) 0.013(2) 0.021(3) 0.008(2) 0.0032(19) 0.0047(19)
C1 0.016(2) 0.014(2) 0.010(2) 0.0061(18) 0.0009(17) 0.0074(19)
C2A 0.015(2) 0.011(2) 0.022(3) 0.0080(19) -0.0033(19) 0.0055(19)
C4A 0.021(2) 0.016(2) 0.019(3) 0.008(2) 0.0012(19) 0.010(2)
C14 0.029(3) 0.018(2) 0.017(3) 0.009(2) 0.010(2) 0.007(2)
C14A 0.016(2) 0.023(3) 0.024(3) 0.010(2) 0.006(2) 0.010(2)
C12 0.017(2) 0.019(2) 0.024(3) 0.008(2) 0.001(2) 0.006(2)
C5A 0.017(2) 0.014(2) 0.018(2) 0.0119(19) 0.0016(18) 0.0058(19)
C15 0.023(2) 0.014(2) 0.018(3) 0.0091(19) 0.0070(19) 0.009(2)
C4 0.020(2) 0.015(2) 0.019(3) -0.001(2) 0.004(2) 0.004(2)
C3A 0.019(2) 0.017(2) 0.026(3) 0.007(2) 0.000(2) 0.011(2)
C19A 0.021(2) 0.022(3) 0.018(3) 0.003(2) -0.0023(19) 0.011(2)
C8 0.020(2) 0.014(2) 0.030(3) 0.007(2) 0.006(2) 0.004(2)
C12A 0.015(2) 0.011(2) 0.021(3) 0.006(2) -0.0031(19) -0.0034(19)
C15A 0.015(2) 0.018(2) 0.016(2) 0.0095(19) 0.0057(18) 0.0087(19)
C16A 0.023(2) 0.033(3) 0.017(3) 0.007(2) 0.003(2) 0.021(2)
C2 0.015(2) 0.014(2) 0.019(3) 0.0028(19) 0.0048(19) 0.0055(19)
C16 0.032(3) 0.026(3) 0.015(3) 0.013(2) 0.009(2) 0.019(2)
C7A 0.027(3) 0.017(2) 0.015(3) 0.000(2) -0.012(2) 0.010(2)
C6 0.026(3) 0.017(3) 0.033(3) 0.009(2) 0.005(2) 0.012(2)
C5 0.017(2) 0.012(2) 0.025(3) 0.006(2) 0.004(2) 0.0047(19)
C13 0.020(2) 0.021(3) 0.029(3) 0.011(2) 0.012(2) 0.009(2)
C21 0.021(3) 0.040(3) 0.025(3) 0.010(2) -0.004(2) 0.010(2)
C22 0.017(2) 0.019(3) 0.029(3) -0.001(2) 0.010(2) 0.006(2)
C3 0.026(3) 0.024(3) 0.020(3) -0.004(2) 0.009(2) 0.003(2)
C13A 0.010(2) 0.027(3) 0.027(3) 0.012(2) -0.002(2) 0.005(2)
C20A 0.025(3) 0.027(3) 0.029(3) 0.006(2) 0.008(2) 0.012(2)
C22A 0.016(2) 0.021(3) 0.040(3) 0.013(2) -0.006(2) 0.006(2)
C7 0.023(3) 0.016(2) 0.048(3) 0.006(2) 0.008(2) 0.015(2)
C8A 0.020(2) 0.021(3) 0.029(3) 0.017(2) 0.004(2) 0.004(2)
C17 0.033(3) 0.033(3) 0.024(3) 0.007(2) -0.005(2) 0.016(2)
C20 0.042(3) 0.024(3) 0.019(3) 0.009(2) 0.003(2) 0.009(2)
C17A 0.047(3) 0.026(3) 0.023(3) -0.001(2) -0.006(2) 0.019(3)
C21A 0.037(3) 0.020(3) 0.036(3) 0.004(2) 0.007(3) 0.011(2)
C18 0.050(3) 0.027(3) 0.030(3) 0.020(2) 0.010(3) 0.021(3)
C18A 0.052(4) 0.057(4) 0.024(3) 0.014(3) 0.020(3) 0.039(3)
C9A 0.026(3) 0.034(3) 0.048(4) 0.010(3) 0.012(3) 0.011(2)
C9 0.037(3) 0.045(4) 0.039(4) 0.012(3) 0.002(3) 0.013(3)

loop_
_atom_type_symbol
_atom_type_description
_atom_type_scat_dispersion_real
_atom_type_scat_dispersion_imag
_atom_type_scat_source
C C 0.0033 0.0016 'International Tables Vol C Tables 4.2.6.8 and 6.1.1.4'
H H 0.0000 0.0000 'International Tables Vol C Tables 4.2.6.8 and 6.1.1.4'
Br Br -0.2901 2.4595 'International Tables Vol C Tables 4.2.6.8 and 6.1.1.4'
Cu Cu 0.3201 1.2651 'International Tables Vol C Tables 4.2.6.8 and 6.1.1.4'
N N 0.0061 0.0033 'International Tables Vol C Tables 4.2.6.8 and 6.1.1.4'

loop_
_geom_angle_atom_site_label_1
_geom_angle_atom_site_label_2
_geom_angle_atom_site_label_3
_geom_angle
_geom_angle_site_symmetry_3
C1 Cu1 C1 180.0 2_556
C1A Cu1A C1A 180.0 2_667
Br1 Cu2 Br2 178.97(4) .
C10 N1 C5 120.3(3) .
C1 N1 C10 120.7(3) .
C1 N1 C5 118.9(3) .
C1A N1A C10A 120.2(3) .
C1A N1A C5A 119.0(3) .
C10A N1A C5A 120.8(3) .
C11 C10 N1 118.6(4) .
C15 C10 N1 119.2(4) .
C15 C10 C11 122.3(4) .
N1A C1A Cu1A 123.2(3) .
N1A C1A C2A 111.8(4) .
C2A C1A Cu1A 125.0(3) .
C10A C11A C19A 122.6(4) .
C10A C11A C12A 118.4(4) .
C12A C11A C19A 118.9(4) .
C11 C19 H19 107.3 .
C11 C19 C21 112.9(4) .
C11 C19 C20 110.7(4) .
C21 C19 H19 107.3 .
C20 C19 H19 107.3 .
C20 C19 C21 111.0(4) .
C11A C10A N1A 119.3(3) .
C11A C10A C15A 122.6(4) .
C15A C10A N1A 118.1(4) .
H6AA C6A H6AB 108.1 .
C5A C6A H6AA 109.6 .
C5A C6A H6AB 109.6 .
C7A C6A H6AA 109.6 .
C7A C6A H6AB 109.6 .
C7A C6A C5A 110.2(3) .
C10 C11 C19 123.4(4) .
C12 C11 C10 117.3(4) .
C12 C11 C19 119.2(4) .
N1 C1 Cu1 122.9(3) .
N1 C1 C2 111.5(4) .
C2 C1 Cu1 125.6(3) .
C1A C2A C3A 108.9(4) .
C1A C2A C7A 105.9(3) .
C1A C2A C22A 111.8(4) .
C3A C2A C7A 107.5(3) .
C22A C2A C3A 112.7(4) .
C22A C2A C7A 109.8(4) .
H4AA C4A H4AB 108.1 .
C5A C4A H4AA 109.5 .
C5A C4A H4AB 109.5 .
C3A C4A H4AA 109.5 .
C3A C4A H4AB 109.5 .
C3A C4A C5A 110.8(3) .
C15 C14 H14 119.3 .
C13 C14 H14 119.3 .
C13 C14 C15 121.4(4) .
C15A C14A H14A 119.2 .
C13A C14A H14A 119.2 .
C13A C14A C15A 121.5(4) .
C11 C12 H12 119.6 .
C13 C12 C11 120.8(4) .
C13 C12 H12 119.6 .
N1A C5A C6A 105.9(3) .
N1A C5A C4A 106.4(3) .
N1A C5A C8A 112.5(3) .
C4A C5A C6A 107.0(4) .
C8A C5A C6A 112.3(4) .
C8A C5A C4A 112.3(4) .
C10 C15 C14 117.4(4) .
C10 C15 C16 123.4(4) .
C14 C15 C16 119.2(4) .
H4A C4 H4B 108.1 .
C5 C4 H4A 109.6 .
C5 C4 H4B 109.6 .
C3 C4 H4A 109.6 .
C3 C4 H4B 109.6 .
C3 C4 C5 110.3(4) .
C2A C3A H3A 107.6 .
C4A C3A C2A 109.4(3) .
C4A C3A H3A 107.6 .
C9A C3A C2A 113.5(4) .
C9A C3A C4A 110.9(4) .
C9A C3A H3A 107.6 .
C11A C19A H19A 107.4 .
C11A C19A C20A 110.1(4) .
C11A C19A C21A 112.9(4) .
C20A C19A H19A 107.4 .
C21A C19A H19A 107.4 .
C21A C19A C20A 111.3(4) .
H8A C8 H8B 109.5 .
H8A C8 H8C 109.5 .
H8B C8 H8C 109.5 .
C5 C8 H8A 109.5 .
C5 C8 H8B 109.5 .
C5 C8 H8C 109.5 .
C11A C12A H12A 119.8 .
C11A C12A C13A 120.3(4) .
C13A C12A H12A 119.8 .
C10A C15A C14A 116.6(4) .
C10A C15A C16A 124.4(4) .
C14A C15A C16A 119.0(4) .
C15A C16A H16A 107.6 .
C15A C16A C17A 111.3(4) .
C15A C16A C18A 112.3(4) .
C17A C16A H16A 107.6 .
C17A C16A C18A 110.3(4) .
C18A C16A H16A 107.6 .
C1 C2 C3 109.7(4) .
C1 C2 C7 105.8(3) .
C22 C2 C1 111.2(3) .
C22 C2 C3 112.1(4) .
C22 C2 C7 110.3(4) .
C3 C2 C7 107.3(4) .
C15 C16 H16 107.9 .
C15 C16 C17 110.9(4) .
C15 C16 C18 111.9(4) .
C17 C16 H16 107.9 .
C18 C16 H16 107.9 .
C18 C16 C17 110.2(4) .
C6A C7A C2A 110.1(4) .
C6A C7A H7AA 109.6 .
C6A C7A H7AB 109.6 .
C2A C7A H7AA 109.6 .
C2A C7A H7AB 109.6 .
H7AA C7A H7AB 108.2 .
H6A C6 H6B 108.1 .
C5 C6 H6A 109.5 .
C5 C6 H6B 109.5 .
C5 C6 C7 110.6(4) .
C7 C6 H6A 109.5 .
C7 C6 H6B 109.5 .
N1 C5 C4 106.3(3) .
N1 C5 C6 106.0(3) .
C8 C5 N1 112.3(3) .
C8 C5 C4 111.9(4) .
C8 C5 C6 113.1(4) .
C6 C5 C4 106.8(4) .
C14 C13 C12 120.7(4) .
C14 C13 H13 119.6 .
C12 C13 H13 119.6 .
C19 C21 H21A 109.5 .
C19 C21 H21B 109.5 .
C19 C21 H21C 109.5 .
H21A C21 H21B 109.5 .
H21A C21 H21C 109.5 .
H21B C21 H21C 109.5 .
C2 C22 H22A 109.5 .
C2 C22 H22B 109.5 .
C2 C22 H22C 109.5 .
H22A C22 H22B 109.5 .
H22A C22 H22C 109.5 .
H22B C22 H22C 109.5 .
C4 C3 H3 106.8 .
C2 C3 C4 110.1(4) .
C2 C3 H3 106.8 .
C9 C3 C4 111.8(4) .
C9 C3 C2 114.2(4) .
C9 C3 H3 106.8 .
C14A C13A C12A 120.5(4) .
C14A C13A H13A 119.8 .
C12A C13A H13A 119.8 .
C19A C20A H20D 109.5 .
C19A C20A H20E 109.5 .
C19A C20A H20F 109.5 .
H20D C20A H20E 109.5 .
H20D C20A H20F 109.5 .
H20E C20A H20F 109.5 .
C2A C22A H22D 109.5 .
C2A C22A H22E 109.5 .
C2A C22A H22F 109.5 .
H22D C22A H22E 109.5 .
H22D C22A H22F 109.5 .
H22E C22A H22F 109.5 .
C2 C7 H7A 109.8 .
C2 C7 H7B 109.8 .
C6 C7 C2 109.4(4) .
C6 C7 H7A 109.8 .
C6 C7 H7B 109.8 .
H7A C7 H7B 108.2 .
C5A C8A H8AA 109.5 .
C5A C8A H8AB 109.5 .
C5A C8A H8AC 109.5 .
H8AA C8A H8AB 109.5 .
H8AA C8A H8AC 109.5 .
H8AB C8A H8AC 109.5 .
C16 C17 H17A 109.5 .
C16 C17 H17B 109.5 .
C16 C17 H17C 109.5 .
H17A C17 H17B 109.5 .
H17A C17 H17C 109.5 .
H17B C17 H17C 109.5 .
C19 C20 H20A 109.5 .
C19 C20 H20B 109.5 .
C19 C20 H20C 109.5 .
H20A C20 H20B 109.5 .
H20A C20 H20C 109.5 .
H20B C20 H20C 109.5 .
C16A C17A H17D 109.5 .
C16A C17A H17E 109.5 .
C16A C17A H17F 109.5 .
H17D C17A H17E 109.5 .
H17D C17A H17F 109.5 .
H17E C17A H17F 109.5 .
C19A C21A H21D 109.5 .
C19A C21A H21E 109.5 .
C19A C21A H21F 109.5 .
H21D C21A H21E 109.5 .
H21D C21A H21F 109.5 .
H21E C21A H21F 109.5 .
C16 C18 H18A 109.5 .
C16 C18 H18B 109.5 .
C16 C18 H18C 109.5 .
H18A C18 H18B 109.5 .
H18A C18 H18C 109.5 .
H18B C18 H18C 109.5 .
C16A C18A H18D 109.5 .
C16A C18A H18E 109.5 .
C16A C18A H18F 109.5 .
H18D C18A H18E 109.5 .
H18D C18A H18F 109.5 .
H18E C18A H18F 109.5 .
C3A C9A H9AA 109.5 .
C3A C9A H9AB 109.5 .
C3A C9A H9AC 109.5 .
H9AA C9A H9AB 109.5 .
H9AA C9A H9AC 109.5 .
H9AB C9A H9AC 109.5 .
C3 C9 H9A 109.5 .
C3 C9 H9B 109.5 .
C3 C9 H9C 109.5 .
H9A C9 H9B 109.5 .
H9A C9 H9C 109.5 .
H9B C9 H9C 109.5 .

loop_
_geom_bond_atom_site_label_1
_geom_bond_atom_site_label_2
_geom_bond_distance
_geom_bond_site_symmetry_2
Br2 Cu2 2.2315(8) .
Br1 Cu2 2.2313(8) .
Cu1 C1 1.919(4) 2_556
Cu1 C1 1.919(4) .
Cu1A C1A 1.945(4) .
Cu1A C1A 1.945(4) 2_667
N1 C10 1.466(5) .
N1 C1 1.306(5) .
N1 C5 1.522(5) .
N1A C1A 1.303(5) .
N1A C10A 1.468(5) .
N1A C5A 1.517(5) .
C10 C11 1.411(6) .
C10 C15 1.394(6) .
C1A C2A 1.518(6) .
C11A C10A 1.385(6) .
C11A C19A 1.529(6) .
C11A C12A 1.389(6) .
C19 H19 1.0000 .
C19 C11 1.512(6) .
C19 C21 1.537(6) .
C19 C20 1.526(6) .
C10A C15A 1.405(6) .
C6A H6AA 0.9900 .
C6A H6AB 0.9900 .
C6A C5A 1.542(6) .
C6A C7A 1.534(6) .
C11 C12 1.408(6) .
C1 C2 1.526(6) .
C2A C3A 1.559(6) .
C2A C7A 1.567(6) .
C2A C22A 1.519(6) .
C4A H4AA 0.9900 .
C4A H4AB 0.9900 .
C4A C5A 1.541(6) .
C4A C3A 1.540(6) .
C14 H14 0.9500 .
C14 C15 1.407(6) .
C14 C13 1.365(7) .
C14A H14A 0.9500 .
C14A C15A 1.413(6) .
C14A C13A 1.356(7) .
C12 H12 0.9500 .
C12 C13 1.376(6) .
C5A C8A 1.518(6) .
C15 C16 1.524(6) .
C4 H4A 0.9900 .
C4 H4B 0.9900 .
C4 C5 1.542(6) .
C4 C3 1.539(6) .
C3A H3A 1.0000 .
C3A C9A 1.491(7) .
C19A H19A 1.0000 .
C19A C20A 1.534(6) .
C19A C21A 1.534(7) .
C8 H8A 0.9800 .
C8 H8B 0.9800 .
C8 H8C 0.9800 .
C8 C5 1.513(6) .
C12A H12A 0.9500 .
C12A C13A 1.396(6) .
C15A C16A 1.513(6) .
C16A H16A 1.0000 .
C16A C17A 1.532(7) .
C16A C18A 1.541(6) .
C2 C22 1.526(6) .
C2 C3 1.536(7) .
C2 C7 1.563(6) .
C16 H16 1.0000 .
C16 C17 1.539(7) .
C16 C18 1.530(6) .
C7A H7AA 0.9900 .
C7A H7AB 0.9900 .
C6 H6A 0.9900 .
C6 H6B 0.9900 .
C6 C5 1.534(6) .
C6 C7 1.542(6) .
C13 H13 0.9500 .
C21 H21A 0.9800 .
C21 H21B 0.9800 .
C21 H21C 0.9800 .
C22 H22A 0.9800 .
C22 H22B 0.9800 .
C22 H22C 0.9800 .
C3 H3 1.0000 .
C3 C9 1.465(8) .
C13A H13A 0.9500 .
C20A H20D 0.9800 .
C20A H20E 0.9800 .
C20A H20F 0.9800 .
C22A H22D 0.9800 .
C22A H22E 0.9800 .
C22A H22F 0.9800 .
C7 H7A 0.9900 .
C7 H7B 0.9900 .
C8A H8AA 0.9800 .
C8A H8AB 0.9800 .
C8A H8AC 0.9800 .
C17 H17A 0.9800 .
C17 H17B 0.9800 .
C17 H17C 0.9800 .
C20 H20A 0.9800 .
C20 H20B 0.9800 .
C20 H20C 0.9800 .
C17A H17D 0.9800 .
C17A H17E 0.9800 .
C17A H17F 0.9800 .
C21A H21D 0.9800 .
C21A H21E 0.9800 .
C21A H21F 0.9800 .
C18 H18A 0.9800 .
C18 H18B 0.9800 .
C18 H18C 0.9800 .
C18A H18D 0.9800 .
C18A H18E 0.9800 .
C18A H18F 0.9800 .
C9A H9AA 0.9800 .
C9A H9AB 0.9800 .
C9A H9AC 0.9800 .
C9 H9A 0.9800 .
C9 H9B 0.9800 .
C9 H9C 0.9800 .
